data_7045621
loop_
_publ_author_name
'Ramasubramanian, Ramamoorthy'
'Anandababu, Karunanithi'
'Kumar, Mukesh'
'Mayilmurugan, Ramasamy'

_publ_section_title
;
 Nickel(ii) complexes of a 3N ligand as a model for diketone cleaving
 unusual nickel(ii)-dioxygenase enzymes.
;
_journal_issue 12
_journal_name_full 'Dalton transactions (Cambridge, England : 2003)'
_journal_page_first 4049
_journal_page_last 4053
_journal_paper_doi 10.1039/c7dt04739h
_journal_volume 47
_journal_year 2018
_chemical_formula_moiety 'C36 H30 N5 Ni O3, Cl'
_chemical_formula_sum 'C36 H30 Cl N5 Ni O3'
_chemical_formula_weight 674.81
_space_group_crystal_system monoclinic
_space_group_IT_number 14
_space_group_name_Hall '-P 2ybc'
_space_group_name_H-M_alt 'P 1 21/c 1'
_symmetry_space_group_name_Hall '-P 2ybc'
_symmetry_space_group_name_H-M 'P 1 21/c 1'
_atom_sites_solution_hydrogens mixed
_audit_creation_date 2017-05-16
_audit_creation_method
;
Olex2 1.2
(compiled 2015.09.30 svn.r3233 for OlexSys, GUI svn.r5103)
;
_audit_update_record
;
2017-08-17 deposited with the CCDC.
2018-02-07 downloaded from the CCDC.
;
_cell_angle_alpha 90
_cell_angle_beta 98.049(4)
_cell_angle_gamma 90
_cell_formula_units_Z 4
_cell_length_a 9.1764(4)
_cell_length_b 13.0535(6)
_cell_length_c 26.4288(9)
_cell_measurement_reflns_used 6094
_cell_measurement_temperature 293
_cell_measurement_theta_max 72.8950
_cell_measurement_theta_min 3.7740
_cell_volume 3134.6(2)
_computing_cell_refinement 'CrysAlisPro 1.171.38.43 (Rigaku OD, 2015)'
_computing_data_collection 'CrysAlisPro 1.171.38.43 (Rigaku OD, 2015)'
_computing_data_reduction 'CrysAlisPro 1.171.38.43 (Rigaku OD, 2015)'
_computing_molecular_graphics 'Olex2 (Dolomanov et al., 2009)'
_computing_publication_material 'Olex2 (Dolomanov et al., 2009)'
_computing_structure_refinement 'ShelXL (Sheldrick, 2015)'
_computing_structure_solution 'ShelXT (Sheldrick, 2015)'
_diffrn_ambient_temperature 293
_diffrn_detector 'CCD plate'
_diffrn_detector_area_resol_mean 4.1600
_diffrn_detector_type Titan
_diffrn_measured_fraction_theta_full 0.987
_diffrn_measured_fraction_theta_max 0.960
_diffrn_measurement_details
;
List of Runs (angles in degrees, time in seconds):

  # Type    Start    End  Width  t~exp~   \w     \q     \k     \f   Frames
#--------------------------------------------------------------------------
  1  \w    -67.00  23.00   1.00   10.00    --  -43.54  38.00 -60.00   90
  2  \w   -125.00 -81.00   1.00   10.00    --  -43.54 -99.00-180.00   44
  3  \w   -125.00 -80.00   1.00   10.00    --  -43.54 -99.00 -90.00   45
  4  \w     35.00 130.00   1.00   60.00    --  102.90 -61.00-150.00   95
  5  \w     86.00 112.00   1.00   60.00    --  102.90  45.00-150.00   26
  6  \w    132.00 157.00   1.00   60.00    --  102.90  45.00-150.00   25
  7  \w     71.00 155.00   1.00   60.00    --  102.90  77.00   0.00   84
  8  \w    127.00 153.00   1.00   60.00    --  102.90   0.00  30.00   26
  9  \w     73.00  99.00   1.00   60.00    --  102.90   0.00  30.00   26
 10  \w     38.00  91.00   1.00   60.00    --  102.90 -95.00 150.00   53
 11  \w     25.00  51.00   1.00   60.00    --  102.90   0.00  30.00   26
 12  \w     79.00 148.00   1.00   60.00    --  102.90 126.00-120.00   69
;
_diffrn_measurement_device 'four-circle diffractometer'
_diffrn_measurement_device_type 'SuperNova, Single source at offset, Titan'
_diffrn_measurement_method '\w scans'
_diffrn_orient_matrix_type 'CrysAlisPro convention (1999,Acta A55,543-557)'
_diffrn_orient_matrix_UB_11 0.0233028000
_diffrn_orient_matrix_UB_12 0.0073771000
_diffrn_orient_matrix_UB_13 0.0587173000
_diffrn_orient_matrix_UB_21 -0.0813367000
_diffrn_orient_matrix_UB_22 -0.1027045000
_diffrn_orient_matrix_UB_23 0.0031580000
_diffrn_orient_matrix_UB_31 0.1468199000
_diffrn_orient_matrix_UB_32 -0.0579771000
_diffrn_orient_matrix_UB_33 0.0019801000
_diffrn_radiation_monochromator mirror
_diffrn_radiation_probe x-ray
_diffrn_radiation_type CuK\a
_diffrn_radiation_wavelength 1.54184
_diffrn_reflns_av_R_equivalents 0.0711
_diffrn_reflns_av_unetI/netI 0.0677
_diffrn_reflns_Laue_measured_fraction_full 0.987
_diffrn_reflns_Laue_measured_fraction_max 0.960
_diffrn_reflns_limit_h_max 11
_diffrn_reflns_limit_h_min -9
_diffrn_reflns_limit_k_max 10
_diffrn_reflns_limit_k_min -15
_diffrn_reflns_limit_l_max 32
_diffrn_reflns_limit_l_min -32
_diffrn_reflns_number 12384
_diffrn_reflns_point_group_measured_fraction_full 0.987
_diffrn_reflns_point_group_measured_fraction_max 0.960
_diffrn_reflns_theta_full 67.684
_diffrn_reflns_theta_max 73.194
_diffrn_reflns_theta_min 3.378
_diffrn_source 'micro-focus sealed X-ray tube'
_diffrn_source_type 'SuperNova (Cu) X-ray Source'
_exptl_absorpt_coefficient_mu 2.046
_exptl_absorpt_correction_T_max 0.875
_exptl_absorpt_correction_T_min 0.696
_exptl_absorpt_correction_type gaussian
_exptl_absorpt_process_details
;
CrysAlisPro 1.171.38.43 (Rigaku Oxford Diffraction, 2015)
Numerical absorption correction based on gaussian integration over
            a multifaceted crystal model
Empirical absorption correction using spherical harmonics,
 implemented in SCALE3 ABSPACK scaling algorithm.
;
_exptl_crystal_colour green
_exptl_crystal_colour_primary green
_exptl_crystal_density_diffrn 1.430
_exptl_crystal_description block
_exptl_crystal_F_000 1400
_exptl_crystal_size_max 0.259
_exptl_crystal_size_mid 0.21
_exptl_crystal_size_min 0.1
_refine_diff_density_max 0.626
_refine_diff_density_min -1.041
_refine_diff_density_rms 0.090
_refine_ls_extinction_method none
_refine_ls_goodness_of_fit_ref 1.133
_refine_ls_hydrogen_treatment constr
_refine_ls_matrix_type full
_refine_ls_number_parameters 418
_refine_ls_number_reflns 6043
_refine_ls_number_restraints 0
_refine_ls_restrained_S_all 1.133
_refine_ls_R_factor_all 0.0930
_refine_ls_R_factor_gt 0.0678
_refine_ls_shift/su_max 0.000
_refine_ls_shift/su_mean 0.000
_refine_ls_structure_factor_coef Fsqd
_refine_ls_weighting_details 'w=1/[\s^2^(Fo^2^)+(0.1053P)^2^+2.5098P] where P=(Fo^2^+2Fc^2^)/3'
_refine_ls_weighting_scheme calc
_refine_ls_wR_factor_gt 0.1842
_refine_ls_wR_factor_ref 0.2238
_reflns_Friedel_coverage 0.000
_reflns_number_gt 4628
_reflns_number_total 6043
_reflns_threshold_expression 'I > 2\s(I)'
_cod_data_source_file c7dt04739h2.cif
_cod_data_source_block rnib5_2
_cod_depositor_comments 'Adding full bibliography for 7045620--7045621.cif.'
_cod_database_code 7045621
_chemical_oxdiff_formula 'Ni C36 H30 Cl N5 O3'
_shelx_space_group_comment
;
The symmetry employed for this shelxl refinement is uniquely defined
by the following loop, which should always be used as a source of
symmetry information in preference to the above space-group names.
They are only intended as comments.
;
_reflns_odcompleteness_completeness 99.47
_reflns_odcompleteness_iscentric 1
_reflns_odcompleteness_theta 66.97
_olex2_refinement_description
;
1. Fixed Uiso
 At 1.2 times of:
  All C(H) groups
 At 1.5 times of:
  All C(H,H,H) groups, All O(H,H) groups
2.a Rotating group:
 O3(H3A,H3B)
2.b Aromatic/amide H refined with riding coordinates:
 C2(H2), C3(H3), C4(H4), C5(H5), C10(H10), C11(H11), C12(H12), C17(H17),
 C18(H18), C19(H19), C20(H20), C22(H22), C23(H23), C24(H24), C25(H25), C26(H26),
  C29(H29), C32(H32), C33(H33), C34(H34), C35(H35), C36(H36)
2.c Idealised Me refined as rotating group:
 C7(H7A,H7B,H7C), C15(H15A,H15B,H15C)
;
_shelx_shelxl_version_number 2014/7
_olex2_date_sample_data_collection 2017-05-15
_olex2_submission_special_instructions 'No special instructions were received'
_oxdiff_exptl_absorpt_empirical_details
;
Empirical correction (ABSPACK) includes:
- Absorption correction using spherical harmonics
- Frame scaling
;
_oxdiff_exptl_absorpt_empirical_full_max 2.675
_oxdiff_exptl_absorpt_empirical_full_min 0.380

loop_
_space_group_symop_operation_xyz
'x, y, z'
'-x, y+1/2, -z+1/2'
'-x, -y, -z'
'x, -y-1/2, z-1/2'

loop_
_atom_site_label
_atom_site_type_symbol
_atom_site_fract_x
_atom_site_fract_y
_atom_site_fract_z
_atom_site_U_iso_or_equiv
_atom_site_adp_type
_atom_site_occupancy
_atom_site_site_symmetry_order
_atom_site_calc_flag
_atom_site_refinement_flags_posn
Ni1 Ni 0.27101(7) 0.29148(5) 0.42924(2) 0.0381(2) Uani 1 1 d .
Cl1 Cl 0.42629(15) 0.62797(8) 0.42677(4) 0.0613(3) Uani 1 1 d .
O1 O 0.1311(3) 0.1832(2) 0.39455(11) 0.0490(7) Uani 1 1 d .
O2 O 0.3789(3) 0.2936(2) 0.36838(11) 0.0474(7) Uani 1 1 d .
O3 O 0.4114(3) 0.4035(2) 0.46187(12) 0.0491(7) Uani 1 1 d .
H3A H 0.4206 0.3997 0.4948 0.074 Uiso 1 1 d GR
H3B H 0.3776 0.4634 0.4526 0.074 Uiso 1 1 d GR
N1 N 0.4049(4) 0.1896(2) 0.47565(13) 0.0419(7) Uani 1 1 d .
N2 N 0.4600(4) 0.1232(3) 0.55411(13) 0.0472(8) Uani 1 1 d .
N3 N 0.1608(4) 0.2773(2) 0.49121(12) 0.0407(7) Uani 1 1 d .
N4 N 0.0985(4) 0.3983(3) 0.41327(13) 0.0436(7) Uani 1 1 d .
N5 N -0.1228(4) 0.4455(3) 0.42948(14) 0.0494(8) Uani 1 1 d .
C1 C 0.5441(4) 0.1484(3) 0.48040(16) 0.0431(8) Uani 1 1 d .
C2 C 0.6465(5) 0.1449(3) 0.44575(18) 0.0513(10) Uani 1 1 d .
H2 H 0.6264 0.1741 0.4134 0.062 Uiso 1 1 calc R
C3 C 0.7799(6) 0.0958(4) 0.4620(2) 0.0620(12) Uani 1 1 d .
H3 H 0.8512 0.0931 0.4402 0.074 Uiso 1 1 calc R
C4 C 0.8085(6) 0.0508(4) 0.5102(2) 0.0645(12) Uani 1 1 d .
H4 H 0.8970 0.0162 0.5191 0.077 Uiso 1 1 calc R
C5 C 0.7117(6) 0.0556(4) 0.5445(2) 0.0589(11) Uani 1 1 d .
H5 H 0.7333 0.0266 0.5768 0.071 Uiso 1 1 calc R
C6 C 0.5796(5) 0.1053(3) 0.52937(17) 0.0474(9) Uani 1 1 d .
C7 C 0.4596(7) 0.1063(5) 0.60841(19) 0.0693(14) Uani 1 1 d .
H7A H 0.4394 0.1697 0.6245 0.104 Uiso 1 1 calc GR
H7B H 0.5540 0.0810 0.6234 0.104 Uiso 1 1 calc GR
H7C H 0.3850 0.0571 0.6132 0.104 Uiso 1 1 calc GR
C8 C 0.3603(5) 0.1743(3) 0.52118(15) 0.0419(8) Uani 1 1 d .
C9 C 0.2146(5) 0.2157(3) 0.52927(15) 0.0422(8) Uani 1 1 d .
C10 C 0.1364(6) 0.1960(4) 0.56957(18) 0.0567(11) Uani 1 1 d .
H10 H 0.1733 0.1518 0.5959 0.068 Uiso 1 1 calc R
C11 C 0.0027(6) 0.2440(4) 0.56938(18) 0.0598(12) Uani 1 1 d .
H11 H -0.0512 0.2326 0.5961 0.072 Uiso 1 1 calc R
C12 C -0.0519(5) 0.3082(4) 0.53037(18) 0.0535(11) Uani 1 1 d .
H12 H -0.1417 0.3410 0.5305 0.064 Uiso 1 1 calc R
C13 C 0.0302(4) 0.3232(3) 0.49037(15) 0.0422(8) Uani 1 1 d .
C14 C -0.0022(4) 0.3883(3) 0.44466(15) 0.0418(8) Uani 1 1 d .
C15 C -0.2608(6) 0.4506(5) 0.4512(3) 0.0749(16) Uani 1 1 d .
H15A H -0.3006 0.3829 0.4530 0.112 Uiso 1 1 calc GR
H15B H -0.3298 0.4930 0.4300 0.112 Uiso 1 1 calc GR
H15C H -0.2424 0.4794 0.4850 0.112 Uiso 1 1 calc GR
C16 C -0.0989(5) 0.4968(3) 0.38549(18) 0.0510(10) Uani 1 1 d .
C17 C -0.1817(6) 0.5695(4) 0.3555(2) 0.0627(12) Uani 1 1 d .
H17 H -0.2745 0.5899 0.3619 0.075 Uiso 1 1 calc R
C18 C -0.1173(7) 0.6093(4) 0.3156(2) 0.0696(14) Uani 1 1 d .
H18 H -0.1690 0.6577 0.2944 0.084 Uiso 1 1 calc R
C19 C 0.0227(6) 0.5799(4) 0.30588(19) 0.0630(12) Uani 1 1 d .
H19 H 0.0611 0.6091 0.2785 0.076 Uiso 1 1 calc R
C20 C 0.1050(6) 0.5083(4) 0.33592(18) 0.0575(11) Uani 1 1 d .
H20 H 0.1978 0.4884 0.3293 0.069 Uiso 1 1 calc R
C21 C 0.0429(4) 0.4674(3) 0.37651(15) 0.0426(8) Uani 1 1 d .
C22 C 0.4780(5) 0.1787(4) 0.25286(18) 0.0553(11) Uani 1 1 d .
H22 H 0.4116 0.1247 0.2474 0.066 Uiso 1 1 calc R
C23 C 0.5789(6) 0.1951(4) 0.21850(19) 0.0650(13) Uani 1 1 d .
H23 H 0.5785 0.1528 0.1902 0.078 Uiso 1 1 calc R
C24 C 0.6773(7) 0.2731(5) 0.2268(2) 0.0749(17) Uani 1 1 d .
H24 H 0.7450 0.2839 0.2042 0.090 Uiso 1 1 calc R
C25 C 0.6772(8) 0.3361(5) 0.2683(3) 0.089(2) Uani 1 1 d .
H25 H 0.7450 0.3893 0.2737 0.106 Uiso 1 1 calc R
C26 C 0.5770(7) 0.3212(4) 0.3022(2) 0.0687(14) Uani 1 1 d .
H26 H 0.5777 0.3646 0.3301 0.082 Uiso 1 1 calc R
C27 C 0.4761(5) 0.2423(3) 0.29495(15) 0.0465(9) Uani 1 1 d .
C28 C 0.3675(5) 0.2288(3) 0.33255(15) 0.0432(8) Uani 1 1 d .
C29 C 0.2641(5) 0.1503(4) 0.32537(17) 0.0507(10) Uani 1 1 d .
H29 H 0.2719 0.1037 0.2993 0.061 Uiso 1 1 calc R
C30 C 0.1486(4) 0.1360(3) 0.35447(14) 0.0395(8) Uani 1 1 d .
C31 C 0.0315(5) 0.0607(3) 0.33510(14) 0.0439(8) Uani 1 1 d .
C32 C -0.1149(5) 0.0876(4) 0.33350(18) 0.0548(10) Uani 1 1 d .
H32 H -0.1394 0.1509 0.3462 0.066 Uiso 1 1 calc R
C33 C -0.2254(6) 0.0209(5) 0.3131(2) 0.0668(13) Uani 1 1 d .
H33 H -0.3235 0.0402 0.3115 0.080 Uiso 1 1 calc R
C34 C -0.1902(7) -0.0740(5) 0.2953(2) 0.0725(15) Uani 1 1 d .
H34 H -0.2644 -0.1190 0.2821 0.087 Uiso 1 1 calc R
C35 C -0.0464(7) -0.1015(4) 0.2973(2) 0.0703(14) Uani 1 1 d .
H35 H -0.0226 -0.1657 0.2856 0.084 Uiso 1 1 calc R
C36 C 0.0641(6) -0.0349(4) 0.31641(19) 0.0559(11) Uani 1 1 d .
H36 H 0.1619 -0.0541 0.3168 0.067 Uiso 1 1 calc R

loop_
_atom_site_aniso_label
_atom_site_aniso_U_11
_atom_site_aniso_U_22
_atom_site_aniso_U_33
_atom_site_aniso_U_23
_atom_site_aniso_U_13
_atom_site_aniso_U_12
Ni1 0.0410(4) 0.0398(4) 0.0362(4) -0.0021(2) 0.0152(3) 0.0001(3)
Cl1 0.0791(8) 0.0458(5) 0.0561(6) 0.0055(4) -0.0014(5) -0.0038(5)
O1 0.0493(15) 0.0566(16) 0.0444(15) -0.0095(13) 0.0179(13) -0.0053(13)
O2 0.0497(15) 0.0550(16) 0.0404(14) -0.0072(12) 0.0168(12) -0.0092(13)
O3 0.0564(16) 0.0431(14) 0.0477(15) 0.0019(12) 0.0072(13) -0.0048(13)
N1 0.0481(18) 0.0385(15) 0.0413(17) -0.0011(13) 0.0137(14) -0.0023(14)
N2 0.059(2) 0.0397(16) 0.0439(18) 0.0036(14) 0.0113(16) -0.0020(15)
N3 0.0436(16) 0.0413(15) 0.0397(16) -0.0041(13) 0.0150(14) -0.0048(13)
N4 0.0393(16) 0.0507(18) 0.0434(17) 0.0012(14) 0.0144(14) 0.0021(14)
N5 0.0432(17) 0.0519(18) 0.057(2) -0.0040(16) 0.0189(16) 0.0057(15)
C1 0.044(2) 0.0330(17) 0.053(2) -0.0032(16) 0.0100(17) -0.0003(15)
C2 0.054(2) 0.048(2) 0.054(2) -0.0066(18) 0.0137(19) 0.0036(19)
C3 0.053(2) 0.061(3) 0.074(3) -0.011(2) 0.019(2) 0.007(2)
C4 0.057(3) 0.057(3) 0.079(3) -0.008(2) 0.006(2) 0.013(2)
C5 0.064(3) 0.047(2) 0.064(3) 0.001(2) 0.002(2) 0.007(2)
C6 0.056(2) 0.0344(17) 0.053(2) 0.0000(16) 0.0128(19) 0.0004(17)
C7 0.078(3) 0.085(4) 0.045(2) 0.010(2) 0.006(2) 0.004(3)
C8 0.052(2) 0.0367(17) 0.0383(19) 0.0007(15) 0.0118(16) -0.0021(16)
C9 0.050(2) 0.0406(18) 0.0377(19) -0.0005(15) 0.0130(17) -0.0077(16)
C10 0.069(3) 0.062(3) 0.044(2) 0.0051(19) 0.022(2) -0.008(2)
C11 0.071(3) 0.071(3) 0.044(2) -0.001(2) 0.031(2) -0.010(2)
C12 0.049(2) 0.063(3) 0.054(2) -0.007(2) 0.025(2) -0.004(2)
C13 0.046(2) 0.0412(18) 0.044(2) -0.0072(16) 0.0204(17) -0.0021(16)
C14 0.0376(18) 0.0447(19) 0.046(2) -0.0068(16) 0.0156(16) -0.0006(16)
C15 0.050(3) 0.087(4) 0.096(4) 0.005(3) 0.035(3) 0.018(3)
C16 0.050(2) 0.048(2) 0.056(2) -0.0051(18) 0.0094(19) 0.0030(18)
C17 0.057(3) 0.055(3) 0.075(3) -0.005(2) 0.003(2) 0.007(2)
C18 0.084(4) 0.053(3) 0.067(3) 0.004(2) -0.004(3) 0.002(3)
C19 0.068(3) 0.069(3) 0.050(2) 0.011(2) 0.000(2) -0.005(2)
C20 0.056(2) 0.070(3) 0.048(2) 0.007(2) 0.010(2) -0.001(2)
C21 0.0383(18) 0.048(2) 0.0410(19) -0.0029(16) 0.0026(15) 0.0031(16)
C22 0.049(2) 0.069(3) 0.051(2) -0.003(2) 0.021(2) 0.003(2)
C23 0.070(3) 0.081(3) 0.050(3) 0.001(2) 0.029(2) 0.017(3)
C24 0.084(4) 0.078(3) 0.075(3) 0.012(3) 0.052(3) -0.001(3)
C25 0.101(5) 0.082(4) 0.097(5) -0.004(3) 0.063(4) -0.026(4)
C26 0.080(3) 0.071(3) 0.063(3) -0.008(2) 0.037(3) -0.017(3)
C27 0.048(2) 0.055(2) 0.0394(19) 0.0069(17) 0.0163(17) 0.0060(18)
C28 0.046(2) 0.050(2) 0.0363(18) 0.0021(16) 0.0154(16) 0.0042(17)
C29 0.053(2) 0.057(2) 0.046(2) -0.0119(18) 0.0191(19) -0.0061(19)
C30 0.0400(18) 0.0442(18) 0.0340(17) -0.0033(15) 0.0048(14) -0.0009(15)
C31 0.052(2) 0.0457(19) 0.0361(18) 0.0015(15) 0.0121(16) -0.0034(17)
C32 0.052(2) 0.058(2) 0.057(3) 0.009(2) 0.016(2) 0.000(2)
C33 0.049(2) 0.082(4) 0.069(3) 0.018(3) 0.005(2) -0.010(2)
C34 0.080(4) 0.074(3) 0.064(3) 0.001(3) 0.011(3) -0.034(3)
C35 0.084(4) 0.057(3) 0.073(3) -0.011(2) 0.018(3) -0.020(3)
C36 0.058(3) 0.052(2) 0.060(3) -0.008(2) 0.014(2) -0.004(2)

loop_
_atom_type_symbol
_atom_type_description
_atom_type_scat_dispersion_real
_atom_type_scat_dispersion_imag
_atom_type_scat_source
C C 0.0181 0.0091 'International Tables Vol C Tables 4.2.6.8 and 6.1.1.4'
H H 0.0000 0.0000 'International Tables Vol C Tables 4.2.6.8 and 6.1.1.4'
Cl Cl 0.3639 0.7018 'International Tables Vol C Tables 4.2.6.8 and 6.1.1.4'
N N 0.0311 0.0180 'International Tables Vol C Tables 4.2.6.8 and 6.1.1.4'
Ni Ni -3.0029 0.5091 'International Tables Vol C Tables 4.2.6.8 and 6.1.1.4'
O O 0.0492 0.0322 'International Tables Vol C Tables 4.2.6.8 and 6.1.1.4'

loop_
_exptl_crystal_face_index_h
_exptl_crystal_face_index_k
_exptl_crystal_face_index_l
_exptl_crystal_face_perp_dist
-1 0 -16 0.0597
4 -7 0 0.0902
6 -2 -2 0.0958
5 5 -3 0.0846
-2 8 0 0.1221
-6 1 2 0.1093
-3 -7 3 0.1165
1 -2 -17 0.0604
-2 2 16 0.0558
0 1 17 0.0164

loop_
_geom_angle_atom_site_label_1
_geom_angle_atom_site_label_2
_geom_angle_atom_site_label_3
_geom_angle
O1 Ni1 O3 177.99(12)
O1 Ni1 N1 96.00(14)
O1 Ni1 N3 86.94(12)
O1 Ni1 N4 87.72(13)
O2 Ni1 O1 89.99(11)
O2 Ni1 O3 88.60(12)
O2 Ni1 N1 99.45(13)
O2 Ni1 N3 175.63(13)
O2 Ni1 N4 105.78(13)
O3 Ni1 N1 85.64(13)
O3 Ni1 N4 91.29(13)
N1 Ni1 N4 154.51(13)
N3 Ni1 O3 94.54(12)
N3 Ni1 N1 77.80(13)
N3 Ni1 N4 77.22(13)
C30 O1 Ni1 125.0(3)
C28 O2 Ni1 126.4(3)
Ni1 O3 H3A 110.4
Ni1 O3 H3B 110.2
H3A O3 H3B 108.6
C1 N1 Ni1 139.9(3)
C8 N1 Ni1 113.2(3)
C8 N1 C1 104.8(3)
C6 N2 C7 123.9(4)
C8 N2 C6 107.0(3)
C8 N2 C7 128.2(4)
C9 N3 Ni1 119.1(3)
C9 N3 C13 121.4(3)
C13 N3 Ni1 119.2(3)
C14 N4 Ni1 112.2(3)
C14 N4 C21 106.5(3)
C21 N4 Ni1 140.5(3)
C14 N5 C15 128.9(4)
C14 N5 C16 107.3(3)
C16 N5 C15 123.7(4)
N1 C1 C2 130.7(4)
N1 C1 C6 109.5(3)
C2 C1 C6 119.9(4)
C1 C2 H2 121.5
C3 C2 C1 117.0(4)
C3 C2 H2 121.5
C2 C3 H3 119.4
C4 C3 C2 121.3(4)
C4 C3 H3 119.4
C3 C4 H4 118.9
C5 C4 C3 122.3(5)
C5 C4 H4 118.9
C4 C5 H5 121.4
C4 C5 C6 117.3(5)
C6 C5 H5 121.4
N2 C6 C1 105.8(4)
N2 C6 C5 132.0(4)
C5 C6 C1 122.3(4)
N2 C7 H7A 109.5
N2 C7 H7B 109.5
N2 C7 H7C 109.5
H7A C7 H7B 109.5
H7A C7 H7C 109.5
H7B C7 H7C 109.5
N1 C8 N2 112.9(3)
N1 C8 C9 118.0(4)
N2 C8 C9 129.1(3)
N3 C9 C8 111.0(3)
N3 C9 C10 121.0(4)
C10 C9 C8 128.0(4)
C9 C10 H10 121.0
C11 C10 C9 118.0(4)
C11 C10 H10 121.0
C10 C11 H11 119.6
C12 C11 C10 120.9(4)
C12 C11 H11 119.6
C11 C12 H12 120.7
C11 C12 C13 118.5(4)
C13 C12 H12 120.7
N3 C13 C12 120.1(4)
N3 C13 C14 110.5(3)
C12 C13 C14 129.4(4)
N4 C14 N5 111.9(4)
N4 C14 C13 119.3(3)
N5 C14 C13 128.8(3)
N5 C15 H15A 109.5
N5 C15 H15B 109.5
N5 C15 H15C 109.5
H15A C15 H15B 109.5
H15A C15 H15C 109.5
H15B C15 H15C 109.5
N5 C16 C17 132.0(4)
N5 C16 C21 105.6(4)
C17 C16 C21 122.3(4)
C16 C17 H17 122.2
C18 C17 C16 115.7(5)
C18 C17 H17 122.2
C17 C18 H18 118.7
C17 C18 C19 122.7(5)
C19 C18 H18 118.7
C18 C19 H19 119.2
C20 C19 C18 121.5(5)
C20 C19 H19 119.2
C19 C20 H20 121.5
C19 C20 C21 116.9(4)
C21 C20 H20 121.5
N4 C21 C16 108.7(4)
N4 C21 C20 130.4(4)
C20 C21 C16 120.9(4)
C23 C22 H22 119.6
C27 C22 H22 119.6
C27 C22 C23 120.8(5)
C22 C23 H23 120.2
C24 C23 C22 119.6(5)
C24 C23 H23 120.2
C23 C24 H24 119.9
C23 C24 C25 120.3(4)
C25 C24 H24 119.9
C24 C25 H25 119.7
C24 C25 C26 120.5(6)
C26 C25 H25 119.7
C25 C26 H26 119.7
C27 C26 C25 120.6(5)
C27 C26 H26 119.7
C22 C27 C28 122.7(4)
C26 C27 C22 118.2(4)
C26 C27 C28 119.1(4)
O2 C28 C27 114.9(4)
O2 C28 C29 125.4(3)
C29 C28 C27 119.7(4)
C28 C29 H29 117.4
C28 C29 C30 125.1(4)
C30 C29 H29 117.4
O1 C30 C29 126.2(4)
O1 C30 C31 116.2(3)
C29 C30 C31 117.5(3)
C32 C31 C30 119.5(4)
C32 C31 C36 118.3(4)
C36 C31 C30 122.2(4)
C31 C32 H32 119.8
C31 C32 C33 120.4(5)
C33 C32 H32 119.8
C32 C33 H33 119.9
C34 C33 C32 120.2(5)
C34 C33 H33 119.9
C33 C34 H34 120.1
C35 C34 C33 119.7(5)
C35 C34 H34 120.1
C34 C35 H35 119.8
C34 C35 C36 120.5(5)
C36 C35 H35 119.8
C31 C36 H36 119.6
C35 C36 C31 120.9(5)
C35 C36 H36 119.6

loop_
_geom_bond_atom_site_label_1
_geom_bond_atom_site_label_2
_geom_bond_distance
Ni1 O1 2.039(3)
Ni1 O2 2.004(3)
Ni1 O3 2.057(3)
Ni1 N1 2.088(4)
Ni1 N3 2.050(3)
Ni1 N4 2.107(3)
O1 C30 1.255(5)
O2 C28 1.263(5)
O3 H3A 0.8635
O3 H3B 0.8638
N1 C1 1.375(5)
N1 C8 1.339(5)
N2 C6 1.374(6)
N2 C7 1.453(6)
N2 C8 1.347(6)
N3 C9 1.328(5)
N3 C13 1.337(5)
N4 C14 1.331(5)
N4 C21 1.371(5)
N5 C14 1.349(6)
N5 C15 1.464(5)
N5 C16 1.386(6)
C1 C2 1.402(6)
C1 C6 1.407(6)
C2 H2 0.9300
C2 C3 1.395(7)
C3 H3 0.9300
C3 C4 1.395(8)
C4 H4 0.9300
C4 C5 1.357(7)
C5 H5 0.9300
C5 C6 1.384(7)
C7 H7A 0.9600
C7 H7B 0.9600
C7 H7C 0.9600
C8 C9 1.485(6)
C9 C10 1.389(6)
C10 H10 0.9300
C10 C11 1.377(8)
C11 H11 0.9300
C11 C12 1.368(7)
C12 H12 0.9300
C12 C13 1.395(5)
C13 C14 1.473(6)
C15 H15A 0.9600
C15 H15B 0.9600
C15 H15C 0.9600
C16 C17 1.392(7)
C16 C21 1.408(6)
C17 H17 0.9300
C17 C18 1.380(8)
C18 H18 0.9300
C18 C19 1.399(8)
C19 H19 0.9300
C19 C20 1.380(7)
C20 H20 0.9300
C20 C21 1.390(6)
C22 H22 0.9300
C22 C23 1.401(6)
C22 C27 1.390(6)
C23 H23 0.9300
C23 C24 1.358(9)
C24 H24 0.9300
C24 C25 1.371(9)
C25 H25 0.9300
C25 C26 1.384(7)
C26 H26 0.9300
C26 C27 1.380(7)
C27 C28 1.513(5)
C28 C29 1.391(6)
C29 H29 0.9300
C29 C30 1.407(5)
C30 C31 1.493(6)
C31 C32 1.383(6)
C31 C36 1.390(6)
C32 H32 0.9300
C32 C33 1.387(7)
C33 H33 0.9300
C33 C34 1.379(9)
C34 H34 0.9300
C34 C35 1.362(9)
C35 H35 0.9300
C35 C36 1.377(7)
C36 H36 0.9300

loop_
_exptl_oxdiff_crystal_face_indexfrac_h
_exptl_oxdiff_crystal_face_indexfrac_k
_exptl_oxdiff_crystal_face_indexfrac_l
_exptl_oxdiff_crystal_face_x
_exptl_oxdiff_crystal_face_y
_exptl_oxdiff_crystal_face_z
-1.4238 0.4326 -15.9043 -0.9638 0.0211 -0.2656
3.5353 -6.7925 -0.2770 0.0160 0.4092 0.9123
5.7276 -2.3422 -1.9587 0.0012 -0.2315 0.9728
4.6002 5.3538 -2.8342 -0.0197 -0.9330 0.3594
-2.1341 7.8744 -0.4906 -0.0204 -0.6367 -0.7708
-5.9374 0.7500 2.3229 0.0036 0.4132 -0.9106
-3.1001 -7.1956 2.5353 0.0235 0.9992 -0.0329
1.0000 -1.9999 -17.0000 -0.9896 0.0704 0.2291
-2.0000 1.9999 16.0004 0.9076 0.0078 -0.3779
0.0000 0.9998 16.9996 1.0055 -0.0490 -0.0243
